data_4109986
loop_
_publ_author_name
'Richard D. Adams'
'Burjor Captain'
'Michael B. Hall'
'Eszter Trufan'
'Xinzheng Yang'

_publ_section_title
;
 Synthesis, Characterization, and Electronic Structures of a Series of
 Two-Dimensional Trimetallic Cluster Complexes,
 Ru3(CO)9(\m-SnPh2)3[Pt(PBut3)]x, x = 0-3
;
_journal_name_full 'Journal of the American Chemical Society'
_journal_page_first 12328
_journal_page_last 12340
_journal_paper_doi 10.1021/ja074527o
_journal_volume 129
_journal_year 2007
_chemical_formula_sum 'C72 H91 O9 P2 Pt2 Ru3 Sn3'
_chemical_formula_weight 2211.85
_chemical_name_systematic
; 
 ? 
;
_space_group_IT_number 14
_symmetry_cell_setting monoclinic
_symmetry_space_group_name_Hall '-P 2yn'
_symmetry_space_group_name_H-M 'P 1 21/n 1'
_atom_sites_solution_hydrogens geom
_atom_sites_solution_primary direct
_atom_sites_solution_secondary difmap
_audit_creation_method SHELXL-97
_cell_angle_alpha 90.00
_cell_angle_beta 101.1710(10)
_cell_angle_gamma 90.00
_cell_formula_units_Z 4
_cell_length_a 18.3260(8)
_cell_length_b 18.6782(8)
_cell_length_c 23.4249(10)
_cell_measurement_reflns_used 6578
_cell_measurement_temperature 294(2)
_cell_measurement_theta_max 19.33
_cell_measurement_theta_min 2.18
_cell_volume 7866.3(6)
_computing_cell_refinement 'SAINT+  V6.45 (Bruker, 2003)'
_computing_data_collection 'SMART V5.632 (Bruker, 2005)'
_computing_data_reduction 'SAINT+  V6.45'
_computing_molecular_graphics 'SHELXTL V6.1 (Sheldrick, 2000)'
_computing_publication_material 'SHELXTL V6.1'
_computing_structure_refinement 'SHELXL-97 (Sheldrick, 1997)'
_computing_structure_solution 'SHELXS-97 (Sheldrick, 1990)'
_diffrn_ambient_temperature 294(2)
_diffrn_measured_fraction_theta_full 1.000
_diffrn_measured_fraction_theta_max 1.000
_diffrn_measurement_device_type 'Bruker SMART APEX CCD diffractometer'
_diffrn_measurement_method 'omega scans'
_diffrn_radiation_monochromator graphite
_diffrn_radiation_source 'fine-focus sealed tube'
_diffrn_radiation_type MoK\a
_diffrn_radiation_wavelength 0.71073
_diffrn_reflns_av_R_equivalents 0.0653
_diffrn_reflns_av_sigmaI/netI 0.0536
_diffrn_reflns_limit_h_max 21
_diffrn_reflns_limit_h_min -21
_diffrn_reflns_limit_k_max 22
_diffrn_reflns_limit_k_min -22
_diffrn_reflns_limit_l_max 27
_diffrn_reflns_limit_l_min -27
_diffrn_reflns_number 64353
_diffrn_reflns_theta_full 25.03
_diffrn_reflns_theta_max 25.03
_diffrn_reflns_theta_min 1.30
_exptl_absorpt_coefficient_mu 5.128
_exptl_absorpt_correction_T_max 1.000
_exptl_absorpt_correction_T_min 0.475
_exptl_absorpt_correction_type multi-scan
_exptl_absorpt_process_details '(SADABS, Bruker, 1997)'
_exptl_crystal_colour purple
_exptl_crystal_density_diffrn 1.868
_exptl_crystal_description plate
_exptl_crystal_F_000 4252
_exptl_crystal_size_max 0.26
_exptl_crystal_size_mid 0.18
_exptl_crystal_size_min 0.02
_refine_diff_density_max 1.411
_refine_diff_density_min -0.690
_refine_diff_density_rms 0.182
_refine_ls_extinction_method none
_refine_ls_goodness_of_fit_ref 1.018
_refine_ls_hydrogen_treatment constr
_refine_ls_matrix_type full
_refine_ls_number_parameters 805
_refine_ls_number_reflns 13882
_refine_ls_number_restraints 0
_refine_ls_restrained_S_all 1.018
_refine_ls_R_factor_all 0.0880
_refine_ls_R_factor_gt 0.0457
_refine_ls_shift/su_max 0.001
_refine_ls_shift/su_mean 0.000
_refine_ls_structure_factor_coef Fsqd
_refine_ls_weighting_details 'calc w=1/[\s^2^(Fo^2^)+(0.0615P)^2^+0.0000P] where P=(Fo^2^+2Fc^2^)/3'
_refine_ls_weighting_scheme calc
_refine_ls_wR_factor_gt 0.1006
_refine_ls_wR_factor_ref 0.1266
_reflns_number_gt 8898
_reflns_number_total 13882
_reflns_threshold_expression >2sigma(I)
_cod_data_source_file ja074527osi20070620_051857.cif
_cod_data_source_block etru3sns
_cod_depositor_comments
;
The following automatic conversions were performed:

'_refine_ls_hydrogen_treatment' value 'contr' was replaced with the
value 'constr' as specified in the replacement file
'src/cod-tools/trunk/data/replacement-values/replacement_values.lst'.

Automatic conversion script
Id: cif_fix_values 5376 2017-05-30 11:51:03Z andrius 
;
_cod_database_code 4109986

loop_
_symmetry_equiv_pos_as_xyz
'x, y, z'
'-x+1/2, y+1/2, -z+1/2'
'-x, -y, -z'
'x-1/2, -y-1/2, z-1/2'

loop_
_atom_site_label
_atom_site_type_symbol
_atom_site_fract_x
_atom_site_fract_y
_atom_site_fract_z
_atom_site_U_iso_or_equiv
_atom_site_adp_type
_atom_site_occupancy
_atom_site_symmetry_multiplicity
_atom_site_calc_flag
_atom_site_refinement_flags
Pt1 Pt 1.16719(2) 0.33401(2) 0.712174(18) 0.05975(13) Uani 1 1 d .
Pt2 Pt 0.84839(2) 0.17775(2) 0.809652(18) 0.06756(14) Uani 1 1 d .
Ru1 Ru 1.03347(4) 0.27779(4) 0.65664(3) 0.0504(2) Uani 1 1 d .
Ru2 Ru 0.92694(4) 0.24244(4) 0.73526(3) 0.0500(2) Uani 1 1 d .
Ru3 Ru 0.89472(4) 0.19671(4) 0.61180(3) 0.0524(2) Uani 1 1 d .
Sn1 Sn 1.04858(4) 0.32295(3) 0.76758(3) 0.05562(18) Uani 1 1 d .
Sn2 Sn 0.80873(4) 0.16292(4) 0.68892(3) 0.05811(19) Uani 1 1 d .
Sn3 Sn 0.98829(4) 0.23848(4) 0.54697(3) 0.06068(19) Uani 1 1 d .
P1 P 1.28957(16) 0.36673(17) 0.74611(14) 0.0762(8) Uani 1 1 d .
P2 P 0.8107(2) 0.1300(2) 0.89019(14) 0.0939(11) Uani 1 1 d .
O11 O 1.1247(5) 0.1407(4) 0.6859(4) 0.095(3) Uani 1 1 d .
O12 O 0.9500(4) 0.4171(4) 0.6203(3) 0.088(2) Uani 1 1 d .
O13 O 1.1488(5) 0.3284(6) 0.5905(4) 0.133(4) Uani 1 1 d .
O21 O 1.0186(5) 0.1077(4) 0.7725(3) 0.088(2) Uani 1 1 d .
O22 O 0.8397(4) 0.3815(4) 0.7053(3) 0.086(2) Uani 1 1 d .
O23 O 0.9271(5) 0.3009(5) 0.8570(4) 0.096(3) Uani 1 1 d .
O31 O 0.9818(5) 0.0576(4) 0.6419(4) 0.093(2) Uani 1 1 d .
O32 O 0.7998(5) 0.3314(4) 0.5803(4) 0.096(3) Uani 1 1 d .
O33 O 0.7931(5) 0.1146(5) 0.5178(4) 0.116(3) Uani 1 1 d .
C11 C 1.0884(6) 0.1897(5) 0.6754(5) 0.062(3) Uani 1 1 d .
C12 C 0.9795(5) 0.3651(6) 0.6351(4) 0.061(3) Uani 1 1 d .
C13 C 1.1212(6) 0.3167(6) 0.6308(5) 0.082(3) Uani 1 1 d .
C21 C 0.9835(6) 0.1578(6) 0.7573(4) 0.062(3) Uani 1 1 d .
C22 C 0.8717(6) 0.3290(6) 0.7142(4) 0.063(3) Uani 1 1 d .
C23 C 0.9137(6) 0.2619(5) 0.8159(5) 0.064(3) Uani 1 1 d .
C31 C 0.9514(6) 0.1101(6) 0.6327(4) 0.064(3) Uani 1 1 d .
C32 C 0.8362(6) 0.2824(6) 0.5932(4) 0.063(3) Uani 1 1 d .
C33 C 0.8304(7) 0.1456(6) 0.5521(5) 0.077(3) Uani 1 1 d .
C41 C 1.3480(7) 0.2847(9) 0.7403(9) 0.132(6) Uani 1 1 d .
C42 C 1.4288(7) 0.2870(10) 0.7717(9) 0.182(9) Uani 1 1 d .
H42A H 1.4340 0.2617 0.8079 0.272 Uiso 1 1 calc R
H42B H 1.4438 0.3359 0.7791 0.272 Uiso 1 1 calc R
H42C H 1.4595 0.2650 0.7478 0.272 Uiso 1 1 calc R
C43 C 1.3480(9) 0.2763(12) 0.6700(9) 0.195(10) Uani 1 1 d .
H43A H 1.3848 0.2418 0.6644 0.293 Uiso 1 1 calc R
H43B H 1.3594 0.3217 0.6546 0.293 Uiso 1 1 calc R
H43C H 1.2998 0.2607 0.6501 0.293 Uiso 1 1 calc R
C44 C 1.3106(9) 0.2188(8) 0.7569(9) 0.159(8) Uani 1 1 d .
H44A H 1.3325 0.1773 0.7429 0.239 Uiso 1 1 calc R
H44B H 1.2586 0.2205 0.7399 0.239 Uiso 1 1 calc R
H44C H 1.3167 0.2164 0.7985 0.239 Uiso 1 1 calc R
C45 C 1.3190(9) 0.4420(9) 0.6999(7) 0.119(5) Uani 1 1 d .
C46 C 1.2865(10) 0.5143(8) 0.7193(7) 0.159(7) Uani 1 1 d .
H46A H 1.3043 0.5536 0.6994 0.238 Uiso 1 1 calc R
H46B H 1.3023 0.5204 0.7605 0.238 Uiso 1 1 calc R
H46C H 1.2332 0.5129 0.7097 0.238 Uiso 1 1 calc R
C47 C 1.4040(8) 0.4503(9) 0.7059(7) 0.157(8) Uani 1 1 d .
H47A H 1.4233 0.4104 0.6876 0.236 Uiso 1 1 calc R
H47B H 1.4270 0.4518 0.7463 0.236 Uiso 1 1 calc R
H47C H 1.4146 0.4939 0.6874 0.236 Uiso 1 1 calc R
C48 C 1.2826(10) 0.4342(9) 0.6383(7) 0.166(8) Uani 1 1 d .
H48A H 1.2307 0.4243 0.6358 0.248 Uiso 1 1 calc R
H48B H 1.3053 0.3955 0.6212 0.248 Uiso 1 1 calc R
H48C H 1.2882 0.4778 0.6179 0.248 Uiso 1 1 calc R
C49 C 1.3070(8) 0.3981(8) 0.8251(6) 0.108(5) Uani 1 1 d .
C50 C 1.3077(8) 0.3296(8) 0.8648(7) 0.135(6) Uani 1 1 d .
H50A H 1.3114 0.3441 0.9046 0.202 Uiso 1 1 calc R
H50B H 1.3496 0.3001 0.8614 0.202 Uiso 1 1 calc R
H50C H 1.2626 0.3030 0.8525 0.202 Uiso 1 1 calc R
C51 C 1.2416(8) 0.4420(9) 0.8366(6) 0.131(6) Uani 1 1 d .
H51A H 1.2435 0.4449 0.8778 0.197 Uiso 1 1 calc R
H51B H 1.1960 0.4196 0.8182 0.197 Uiso 1 1 calc R
H51C H 1.2441 0.4893 0.8211 0.197 Uiso 1 1 calc R
C52 C 1.3820(7) 0.4362(8) 0.8477(6) 0.127(5) Uani 1 1 d .
H52A H 1.3817 0.4824 0.8297 0.191 Uiso 1 1 calc R
H52B H 1.4218 0.4080 0.8382 0.191 Uiso 1 1 calc R
H52C H 1.3891 0.4418 0.8891 0.191 Uiso 1 1 calc R
C53 C 0.8658(19) 0.0462(17) 0.9113(12) 0.250(15) Uani 1 1 d .
C54 C 0.9534(12) 0.0681(17) 0.9119(10) 0.29(2) Uani 1 1 d .
H54A H 0.9832 0.0255 0.9146 0.441 Uiso 1 1 calc R
H54B H 0.9713 0.0984 0.9447 0.441 Uiso 1 1 calc R
H54C H 0.9566 0.0931 0.8766 0.441 Uiso 1 1 calc R
C55 C 0.8376(16) -0.0144(10) 0.8673(11) 0.225(14) Uani 1 1 d .
H55A H 0.7872 -0.0048 0.8486 0.338 Uiso 1 1 calc R
H55B H 0.8398 -0.0593 0.8876 0.338 Uiso 1 1 calc R
H55C H 0.8684 -0.0167 0.8386 0.338 Uiso 1 1 calc R
C56 C 0.8754(15) 0.0374(19) 0.9849(11) 0.42(3) Uani 1 1 d .
H56A H 0.8393 0.0039 0.9935 0.630 Uiso 1 1 calc R
H56B H 0.8678 0.0831 1.0017 0.630 Uiso 1 1 calc R
H56C H 0.9245 0.0204 1.0010 0.630 Uiso 1 1 calc R
C57 C 0.815(2) 0.2006(11) 0.9513(10) 0.244(17) Uani 1 1 d .
C58 C 0.7663(13) 0.1818(10) 0.9956(7) 0.201(11) Uani 1 1 d .
H58A H 0.7565 0.2243 1.0159 0.301 Uiso 1 1 calc R
H58B H 0.7917 0.1475 1.0230 0.301 Uiso 1 1 calc R
H58C H 0.7201 0.1617 0.9756 0.301 Uiso 1 1 calc R
C59 C 0.7913(11) 0.2699(9) 0.9280(7) 0.158(7) Uani 1 1 d .
H59A H 0.7398 0.2678 0.9096 0.237 Uiso 1 1 calc R
H59B H 0.8205 0.2837 0.8999 0.237 Uiso 1 1 calc R
H59C H 0.7979 0.3045 0.9589 0.237 Uiso 1 1 calc R
C60 C 0.9147(15) 0.1941(18) 0.9751(9) 0.29(2) Uani 1 1 d .
H60A H 0.9390 0.2182 0.9478 0.441 Uiso 1 1 calc R
H60B H 0.9291 0.1446 0.9776 0.441 Uiso 1 1 calc R
H60C H 0.9289 0.2160 1.0127 0.441 Uiso 1 1 calc R
C61 C 0.7081(15) 0.0996(14) 0.8703(8) 0.200(12) Uani 1 1 d .
C62 C 0.6956(9) 0.0667(9) 0.8128(8) 0.149(7) Uani 1 1 d .
H62A H 0.7257 0.0244 0.8140 0.223 Uiso 1 1 calc R
H62B H 0.7089 0.1000 0.7853 0.223 Uiso 1 1 calc R
H62C H 0.6441 0.0541 0.8012 0.223 Uiso 1 1 calc R
C63 C 0.6634(13) 0.1795(14) 0.8684(11) 0.239(14) Uani 1 1 d .
H63A H 0.6931 0.2122 0.8947 0.358 Uiso 1 1 calc R
H63B H 0.6163 0.1728 0.8798 0.358 Uiso 1 1 calc R
H63C H 0.6556 0.1985 0.8296 0.358 Uiso 1 1 calc R
C64 C 0.6962(14) 0.0398(12) 0.9173(8) 0.264(15) Uani 1 1 d .
H64A H 0.6460 0.0223 0.9081 0.395 Uiso 1 1 calc R
H64B H 0.7053 0.0606 0.9555 0.395 Uiso 1 1 calc R
H64C H 0.7301 0.0009 0.9163 0.395 Uiso 1 1 calc R
C65 C 1.1091(6) 0.2803(7) 0.8479(5) 0.074(3) Uani 1 1 d .
C66 C 1.1121(7) 0.3183(8) 0.8986(6) 0.100(4) Uani 1 1 d .
H66 H 1.0932 0.3646 0.8963 0.120 Uiso 1 1 calc R
C67 C 1.1411(11) 0.2913(15) 0.9511(7) 0.165(9) Uani 1 1 d .
H67 H 1.1438 0.3186 0.9847 0.198 Uiso 1 1 calc R
C68 C 1.1673(12) 0.2202(16) 0.9536(9) 0.174(12) Uani 1 1 d .
H68 H 1.1860 0.1996 0.9896 0.209 Uiso 1 1 calc R
C69 C 1.1657(11) 0.1817(11) 0.9051(9) 0.153(7) Uani 1 1 d .
H69 H 1.1833 0.1349 0.9073 0.184 Uiso 1 1 calc R
C70 C 1.1367(7) 0.2133(8) 0.8501(6) 0.097(4) Uani 1 1 d .
H70 H 1.1368 0.1880 0.8160 0.117 Uiso 1 1 calc R
C71 C 1.0290(6) 0.4355(6) 0.7807(5) 0.071(3) Uani 1 1 d .
C72 C 1.0511(7) 0.4842(6) 0.7452(6) 0.089(4) Uani 1 1 d .
H72 H 1.0758 0.4693 0.7161 0.107 Uiso 1 1 calc R
C73 C 1.0373(8) 0.5563(7) 0.7518(7) 0.117(5) Uani 1 1 d .
H73 H 1.0550 0.5893 0.7280 0.140 Uiso 1 1 calc R
C74 C 0.9991(9) 0.5800(8) 0.7914(8) 0.131(6) Uani 1 1 d .
H74 H 0.9887 0.6284 0.7943 0.157 Uiso 1 1 calc R
C75 C 0.9763(10) 0.5320(9) 0.8269(9) 0.146(7) Uani 1 1 d .
H75 H 0.9511 0.5473 0.8555 0.175 Uiso 1 1 calc R
C76 C 0.9898(7) 0.4611(7) 0.8209(6) 0.103(4) Uani 1 1 d .
H76 H 0.9719 0.4286 0.8450 0.124 Uiso 1 1 calc R
C77 C 0.6981(6) 0.2058(6) 0.6664(5) 0.068(3) Uani 1 1 d .
C78 C 0.6684(7) 0.2482(8) 0.7005(7) 0.119(5) Uani 1 1 d .
H78 H 0.6956 0.2598 0.7371 0.142 Uiso 1 1 calc R
C79 C 0.5963(11) 0.2764(10) 0.6827(10) 0.153(7) Uani 1 1 d .
H79 H 0.5767 0.3050 0.7086 0.184 Uiso 1 1 calc R
C80 C 0.5561(9) 0.2642(11) 0.6318(9) 0.135(6) Uani 1 1 d .
H80 H 0.5095 0.2850 0.6201 0.162 Uiso 1 1 calc R
C81 C 0.5839(8) 0.2213(11) 0.5975(7) 0.139(7) Uani 1 1 d .
H81 H 0.5560 0.2102 0.5610 0.166 Uiso 1 1 calc R
C82 C 0.6532(8) 0.1924(8) 0.6141(6) 0.114(5) Uani 1 1 d .
H82 H 0.6706 0.1619 0.5883 0.137 Uiso 1 1 calc R
C83 C 0.7933(7) 0.0490(6) 0.6905(5) 0.074(3) Uani 1 1 d .
C84 C 0.7284(8) 0.0163(7) 0.6698(6) 0.101(4) Uani 1 1 d .
H84 H 0.6874 0.0449 0.6552 0.121 Uiso 1 1 calc R
C85 C 0.7185(10) -0.0555(8) 0.6688(7) 0.120(5) Uani 1 1 d .
H85 H 0.6720 -0.0747 0.6534 0.144 Uiso 1 1 calc R
C86 C 0.7733(12) -0.0978(8) 0.6890(8) 0.129(6) Uani 1 1 d .
H86 H 0.7665 -0.1472 0.6879 0.155 Uiso 1 1 calc R
C87 C 0.8420(10) -0.0691(8) 0.7123(7) 0.126(6) Uani 1 1 d .
H87 H 0.8818 -0.0985 0.7278 0.151 Uiso 1 1 calc R
C88 C 0.8505(9) 0.0054(7) 0.7120(7) 0.116(5) Uani 1 1 d .
H88 H 0.8968 0.0252 0.7270 0.139 Uiso 1 1 calc R
C89 C 0.9579(7) 0.3236(6) 0.4864(5) 0.074(3) Uani 1 1 d .
C90 C 1.0045(9) 0.3710(10) 0.4741(7) 0.152(7) Uani 1 1 d .
H90 H 1.0546 0.3661 0.4908 0.182 Uiso 1 1 calc R
C91 C 0.9821(12) 0.4302(12) 0.4361(11) 0.217(13) Uani 1 1 d .
H91 H 1.0179 0.4634 0.4307 0.260 Uiso 1 1 calc R
C92 C 0.9175(12) 0.4394(10) 0.4102(9) 0.152(8) Uani 1 1 d .
H92 H 0.9049 0.4776 0.3848 0.182 Uiso 1 1 calc R
C93 C 0.8680(12) 0.3938(13) 0.4196(8) 0.182(9) Uani 1 1 d .
H93 H 0.8186 0.4006 0.4018 0.219 Uiso 1 1 calc R
C94 C 0.8878(10) 0.3326(9) 0.4571(7) 0.147(7) Uani 1 1 d .
H94 H 0.8516 0.2991 0.4611 0.177 Uiso 1 1 calc R
C95 C 1.0497(7) 0.1653(6) 0.5044(5) 0.077(3) Uani 1 1 d .
C96 C 1.0534(10) 0.1733(9) 0.4485(7) 0.136(6) Uani 1 1 d .
H96 H 1.0298 0.2126 0.4286 0.164 Uiso 1 1 calc R
C97 C 1.0908(11) 0.1258(14) 0.4182(8) 0.176(9) Uani 1 1 d .
H97 H 1.0920 0.1326 0.3790 0.211 Uiso 1 1 calc R
C98 C 1.1262(11) 0.0681(10) 0.4491(11) 0.157(9) Uani 1 1 d .
H98 H 1.1533 0.0354 0.4316 0.189 Uiso 1 1 calc R
C99 C 1.1209(19) 0.0619(13) 0.4971(9) 0.31(2) Uani 1 1 d .
H99 H 1.1460 0.0248 0.5190 0.368 Uiso 1 1 calc R
C100 C 1.0786(17) 0.1079(12) 0.5225(9) 0.291(19) Uani 1 1 d .
H100 H 1.0704 0.0938 0.5589 0.349 Uiso 1 1 calc R
C1S C 0.852(3) 0.437(3) 0.0377(19) 0.50(4) Uiso 1 1 d .
H1S1 H 0.8038 0.4524 0.0180 0.751 Uiso 1 1 calc R
H1S2 H 0.8628 0.4569 0.0761 0.751 Uiso 1 1 calc R
H1S3 H 0.8529 0.3855 0.0402 0.751 Uiso 1 1 calc R
C2S C 0.908(3) 0.461(3) 0.005(2) 0.42(3) Uiso 1 1 d .
H2S1 H 0.9384 0.4178 0.0058 0.506 Uiso 1 1 calc R
H2S2 H 0.8794 0.4625 -0.0342 0.506 Uiso 1 1 calc R
C3S C 0.961(2) 0.513(2) 0.003(2) 0.38(3) Uiso 1 1 d .
H3S1 H 0.9655 0.5424 0.0376 0.457 Uiso 1 1 calc R
H3S2 H 0.9421 0.5442 -0.0302 0.457 Uiso 1 1 calc R

loop_
_atom_site_aniso_label
_atom_site_aniso_U_11
_atom_site_aniso_U_22
_atom_site_aniso_U_33
_atom_site_aniso_U_23
_atom_site_aniso_U_13
_atom_site_aniso_U_12
Pt1 0.0528(2) 0.0630(3) 0.0659(3) -0.0080(2) 0.0173(2) -0.00667(19)
Pt2 0.0736(3) 0.0760(3) 0.0548(3) 0.0062(2) 0.0166(2) -0.0164(2)
Ru1 0.0495(4) 0.0527(5) 0.0508(4) -0.0011(4) 0.0145(4) -0.0004(4)
Ru2 0.0513(4) 0.0497(4) 0.0513(5) -0.0004(3) 0.0156(4) -0.0018(4)
Ru3 0.0529(5) 0.0525(4) 0.0530(5) -0.0018(4) 0.0132(4) -0.0002(4)
Sn1 0.0569(4) 0.0582(4) 0.0535(4) -0.0084(3) 0.0149(3) -0.0052(3)
Sn2 0.0544(4) 0.0593(4) 0.0621(4) -0.0012(3) 0.0149(3) -0.0080(3)
Sn3 0.0690(5) 0.0644(4) 0.0521(4) 0.0000(3) 0.0202(4) 0.0009(4)
P1 0.0618(18) 0.081(2) 0.087(2) -0.0156(17) 0.0191(16) -0.0171(16)
P2 0.117(3) 0.103(3) 0.068(2) 0.0193(19) 0.032(2) -0.021(2)
O11 0.094(6) 0.076(5) 0.113(7) 0.002(5) 0.017(5) 0.027(5)
O12 0.098(6) 0.062(5) 0.101(6) 0.024(4) 0.013(5) 0.013(4)
O13 0.098(7) 0.242(13) 0.064(6) 0.003(6) 0.026(5) -0.060(7)
O21 0.097(6) 0.067(5) 0.098(6) 0.015(4) 0.015(5) 0.013(5)
O22 0.098(6) 0.066(5) 0.099(6) 0.001(4) 0.031(5) 0.028(5)
O23 0.116(7) 0.103(6) 0.078(6) -0.031(5) 0.038(5) -0.040(5)
O31 0.102(6) 0.073(5) 0.099(6) -0.001(5) 0.008(5) 0.020(5)
O32 0.102(6) 0.077(6) 0.099(6) 0.000(5) -0.002(5) 0.024(5)
O33 0.109(7) 0.107(7) 0.111(7) -0.043(6) -0.029(6) 0.007(6)
C11 0.059(6) 0.053(6) 0.075(7) -0.003(5) 0.013(6) 0.005(5)
C12 0.055(6) 0.066(7) 0.064(7) 0.005(6) 0.013(5) -0.009(5)
C13 0.074(8) 0.108(9) 0.069(8) 0.014(7) 0.026(6) -0.002(7)
C21 0.070(7) 0.057(6) 0.061(7) 0.005(5) 0.017(5) 0.000(6)
C22 0.065(7) 0.060(7) 0.065(7) -0.002(5) 0.019(5) 0.004(5)
C23 0.069(7) 0.064(7) 0.063(7) 0.001(6) 0.023(6) -0.008(5)
C31 0.071(7) 0.061(7) 0.061(7) -0.007(5) 0.014(6) 0.003(6)
C32 0.061(6) 0.058(6) 0.066(7) -0.009(5) 0.006(5) 0.000(5)
C33 0.072(8) 0.078(8) 0.081(8) -0.010(7) 0.014(7) 0.009(6)
C41 0.059(9) 0.126(13) 0.210(19) -0.043(13) 0.022(10) 0.005(9)
C42 0.048(8) 0.186(18) 0.30(3) -0.032(18) 0.008(12) 0.024(10)
C43 0.106(13) 0.28(3) 0.22(2) -0.13(2) 0.058(14) 0.010(14)
C44 0.097(12) 0.094(12) 0.27(2) 0.003(13) 0.000(13) 0.024(10)
C45 0.129(13) 0.131(13) 0.103(12) -0.018(10) 0.038(10) -0.072(11)
C46 0.202(19) 0.091(11) 0.167(17) 0.026(11) -0.004(14) -0.046(12)
C47 0.127(13) 0.190(17) 0.168(16) -0.050(13) 0.064(12) -0.113(13)
C48 0.21(2) 0.176(17) 0.117(14) 0.010(12) 0.059(14) -0.106(15)
C49 0.096(10) 0.131(12) 0.092(10) -0.030(9) 0.005(8) -0.036(9)
C50 0.112(12) 0.163(16) 0.117(13) 0.029(11) -0.008(10) -0.023(11)
C51 0.101(11) 0.172(15) 0.115(12) -0.079(11) 0.006(9) 0.022(10)
C52 0.099(10) 0.158(14) 0.114(11) -0.042(10) -0.004(9) -0.058(10)
C53 0.31(4) 0.28(3) 0.19(3) 0.16(2) 0.13(3) 0.11(3)
C54 0.142(19) 0.54(6) 0.22(3) 0.20(3) 0.094(19) 0.14(3)
C55 0.37(4) 0.096(14) 0.26(3) -0.010(16) 0.17(3) 0.019(19)
C56 0.33(4) 0.68(7) 0.31(3) 0.41(4) 0.20(3) 0.27(4)
C57 0.52(5) 0.119(15) 0.16(2) 0.014(14) 0.23(3) 0.00(2)
C58 0.33(3) 0.19(2) 0.114(14) 0.009(13) 0.137(18) -0.032(19)
C59 0.24(2) 0.124(14) 0.144(15) -0.025(12) 0.115(15) 0.002(14)
C60 0.25(3) 0.50(6) 0.109(17) 0.09(2) -0.036(19) -0.15(3)
C61 0.29(3) 0.23(2) 0.097(13) -0.003(15) 0.092(16) -0.16(2)
C62 0.116(13) 0.164(16) 0.166(17) -0.009(14) 0.027(12) -0.065(12)
C63 0.21(3) 0.26(3) 0.26(3) 0.10(2) 0.09(2) 0.11(2)
C64 0.37(3) 0.29(3) 0.171(19) -0.022(18) 0.14(2) -0.23(3)
C65 0.061(7) 0.097(9) 0.063(7) 0.002(7) 0.010(6) -0.008(6)
C66 0.073(8) 0.152(13) 0.075(9) -0.018(9) 0.017(7) -0.014(8)
C67 0.144(17) 0.28(3) 0.058(11) 0.028(15) -0.012(11) -0.050(19)
C68 0.134(17) 0.27(3) 0.094(14) 0.08(2) -0.031(13) -0.028(19)
C69 0.145(16) 0.162(18) 0.136(16) 0.044(15) -0.012(15) -0.004(13)
C70 0.088(9) 0.120(12) 0.073(9) 0.025(8) -0.010(7) -0.004(8)
C71 0.060(6) 0.068(7) 0.088(8) -0.021(6) 0.020(6) -0.009(5)
C72 0.094(9) 0.060(7) 0.120(11) -0.001(7) 0.035(8) -0.004(6)
C73 0.124(12) 0.062(9) 0.161(15) -0.004(9) 0.019(11) -0.016(8)
C74 0.120(13) 0.085(11) 0.197(19) -0.041(12) 0.055(12) 0.024(10)
C75 0.156(16) 0.095(12) 0.21(2) -0.042(13) 0.102(15) -0.020(11)
C76 0.120(11) 0.069(8) 0.134(12) -0.032(8) 0.056(10) -0.005(7)
C77 0.053(6) 0.081(8) 0.072(8) -0.005(6) 0.016(6) -0.016(6)
C78 0.077(9) 0.148(13) 0.125(12) -0.053(10) 0.005(9) 0.017(9)
C79 0.121(15) 0.155(16) 0.19(2) -0.050(15) 0.042(14) 0.054(13)
C80 0.084(12) 0.180(19) 0.138(16) 0.005(14) 0.016(12) 0.029(12)
C81 0.079(11) 0.24(2) 0.093(12) 0.003(13) 0.003(9) 0.039(12)
C82 0.093(10) 0.161(14) 0.088(10) 0.005(10) 0.017(9) 0.031(10)
C83 0.077(8) 0.067(7) 0.079(8) 0.005(6) 0.020(7) -0.010(7)
C84 0.100(10) 0.077(9) 0.125(11) 0.003(8) 0.018(9) -0.017(8)
C85 0.130(14) 0.078(11) 0.147(15) -0.025(10) 0.018(11) -0.023(10)
C86 0.181(19) 0.063(10) 0.156(16) -0.027(10) 0.064(15) -0.050(11)
C87 0.165(16) 0.071(10) 0.150(15) 0.020(9) 0.052(13) 0.029(10)
C88 0.123(13) 0.073(9) 0.153(14) 0.015(9) 0.033(11) -0.021(9)
C89 0.067(7) 0.090(8) 0.065(7) 0.017(6) 0.013(6) -0.002(7)
C90 0.106(12) 0.171(16) 0.176(17) 0.111(14) 0.024(11) 0.001(11)
C91 0.128(16) 0.21(2) 0.32(3) 0.19(2) 0.048(19) -0.002(16)
C92 0.122(15) 0.144(16) 0.181(19) 0.085(14) 0.010(14) -0.007(14)
C93 0.143(18) 0.23(2) 0.166(18) 0.108(18) 0.004(14) 0.050(17)
C94 0.130(15) 0.170(17) 0.137(14) 0.074(13) 0.013(12) -0.018(12)
C95 0.097(9) 0.078(8) 0.065(8) 0.004(6) 0.037(7) 0.016(7)
C96 0.150(15) 0.146(15) 0.121(14) -0.023(11) 0.048(12) 0.028(11)
C97 0.156(17) 0.26(3) 0.129(16) -0.118(17) 0.065(14) 0.007(17)
C98 0.142(16) 0.129(15) 0.21(2) -0.068(16) 0.058(16) 0.049(12)
C99 0.60(6) 0.24(3) 0.139(17) 0.075(17) 0.22(3) 0.28(3)
C100 0.55(5) 0.21(2) 0.18(2) 0.099(18) 0.25(3) 0.23(3)

loop_
_atom_type_symbol
_atom_type_description
_atom_type_scat_dispersion_real
_atom_type_scat_dispersion_imag
_atom_type_scat_source
C C 0.0033 0.0016 'International Tables Vol C Tables 4.2.6.8 and 6.1.1.4'
H H 0.0000 0.0000 'International Tables Vol C Tables 4.2.6.8 and 6.1.1.4'
O O 0.0106 0.0060 'International Tables Vol C Tables 4.2.6.8 and 6.1.1.4'
P P 0.1023 0.0942 'International Tables Vol C Tables 4.2.6.8 and 6.1.1.4'
Ru Ru -1.2594 0.8363 'International Tables Vol C Tables 4.2.6.8 and 6.1.1.4'
Sn Sn -0.6537 1.4246 'International Tables Vol C Tables 4.2.6.8 and 6.1.1.4'
Pt Pt -1.7033 8.3905 'International Tables Vol C Tables 4.2.6.8 and 6.1.1.4'

loop_
_geom_angle_atom_site_label_1
_geom_angle_atom_site_label_2
_geom_angle_atom_site_label_3
_geom_angle
_geom_angle_site_symmetry_3
C13 Pt1 P1 125.8(3) .
C13 Pt1 Sn1 102.5(3) .
P1 Pt1 Sn1 131.39(8) .
C13 Pt1 Ru1 45.5(3) .
P1 Pt1 Ru1 168.42(8) .
Sn1 Pt1 Ru1 58.71(2) .
C23 Pt2 P2 121.5(3) .
C23 Pt2 Ru2 46.2(3) .
P2 Pt2 Ru2 164.72(10) .
C23 Pt2 Sn2 100.9(3) .
P2 Pt2 Sn2 136.71(10) .
Ru2 Pt2 Sn2 57.78(2) .
C12 Ru1 C11 177.9(4) .
C12 Ru1 C13 90.9(4) .
C11 Ru1 C13 87.9(5) .
C12 Ru1 Sn3 86.1(3) .
C11 Ru1 Sn3 92.1(3) .
C13 Ru1 Sn3 85.7(4) .
C12 Ru1 Sn1 86.5(3) .
C11 Ru1 Sn1 95.5(3) .
C13 Ru1 Sn1 104.1(4) .
Sn3 Ru1 Sn1 167.83(4) .
C12 Ru1 Pt1 99.6(3) .
C11 Ru1 Pt1 80.8(3) .
C13 Ru1 Pt1 45.3(4) .
Sn3 Ru1 Pt1 130.37(3) .
Sn1 Ru1 Pt1 60.58(2) .
C12 Ru1 Ru3 88.7(3) .
C11 Ru1 Ru3 91.1(3) .
C13 Ru1 Ru3 140.8(4) .
Sn3 Ru1 Ru3 55.24(3) .
Sn1 Ru1 Ru3 114.93(3) .
Pt1 Ru1 Ru3 170.03(3) .
C12 Ru1 Ru2 89.1(3) .
C11 Ru1 Ru2 92.6(3) .
C13 Ru1 Ru2 159.7(4) .
Sn3 Ru1 Ru2 114.57(3) .
Sn1 Ru1 Ru2 55.63(2) .
Pt1 Ru1 Ru2 114.78(3) .
Ru3 Ru1 Ru2 59.44(2) .
C21 Ru2 C22 178.7(5) .
C21 Ru2 C23 93.1(4) .
C22 Ru2 C23 86.3(4) .
C21 Ru2 Sn1 90.6(3) .
C22 Ru2 Sn1 88.2(3) .
C23 Ru2 Sn1 82.9(3) .
C21 Ru2 Sn2 90.3(3) .
C22 Ru2 Sn2 91.0(3) .
C23 Ru2 Sn2 104.4(3) .
Sn1 Ru2 Sn2 172.57(4) .
C21 Ru2 Pt2 77.7(3) .
C22 Ru2 Pt2 102.6(3) .
C23 Ru2 Pt2 45.6(3) .
Sn1 Ru2 Pt2 125.34(3) .
Sn2 Ru2 Pt2 62.01(2) .
C21 Ru2 Ru3 91.2(3) .
C22 Ru2 Ru3 89.8(3) .
C23 Ru2 Ru3 160.7(3) .
Sn1 Ru2 Ru3 115.85(3) .
Sn2 Ru2 Ru3 56.75(2) .
Pt2 Ru2 Ru3 117.56(3) .
C21 Ru2 Ru1 88.0(3) .
C22 Ru2 Ru1 91.7(3) .
C23 Ru2 Ru1 139.2(3) .
Sn1 Ru2 Ru1 56.29(2) .
Sn2 Ru2 Ru1 116.37(3) .
Pt2 Ru2 Ru1 165.50(3) .
Ru3 Ru2 Ru1 59.70(2) .
C33 Ru3 C32 90.7(4) .
C33 Ru3 C31 89.5(4) .
C32 Ru3 C31 177.9(4) .
C33 Ru3 Sn3 96.1(4) .
C32 Ru3 Sn3 91.1(3) .
C31 Ru3 Sn3 90.9(3) .
C33 Ru3 Sn2 90.9(4) .
C32 Ru3 Sn2 88.5(3) .
C31 Ru3 Sn2 89.4(3) .
Sn3 Ru3 Sn2 173.05(4) .
C33 Ru3 Ru2 147.1(4) .
C32 Ru3 Ru2 88.7(3) .
C31 Ru3 Ru2 89.9(3) .
Sn3 Ru3 Ru2 116.80(3) .
Sn2 Ru3 Ru2 56.26(2) .
C33 Ru3 Ru1 151.9(3) .
C32 Ru3 Ru1 93.3(3) .
C31 Ru3 Ru1 87.5(3) .
Sn3 Ru3 Ru1 56.07(3) .
Sn2 Ru3 Ru1 117.02(3) .
Ru2 Ru3 Ru1 60.85(2) .
C65 Sn1 C71 107.9(5) .
C65 Sn1 Ru2 107.5(3) .
C71 Sn1 Ru2 115.7(3) .
C65 Sn1 Ru1 132.0(3) .
C71 Sn1 Ru1 116.9(3) .
Ru2 Sn1 Ru1 68.08(3) .
C65 Sn1 Pt1 96.9(3) .
C71 Sn1 Pt1 99.3(3) .
Ru2 Sn1 Pt1 126.95(3) .
Ru1 Sn1 Pt1 60.71(2) .
C83 Sn2 C77 104.6(4) .
C83 Sn2 Ru2 129.9(3) .
C77 Sn2 Ru2 122.9(3) .
C83 Sn2 Ru3 109.9(3) .
C77 Sn2 Ru3 113.3(3) .
Ru2 Sn2 Ru3 66.99(3) .
C83 Sn2 Pt2 95.1(3) .
C77 Sn2 Pt2 105.0(3) .
Ru2 Sn2 Pt2 60.21(2) .
Ru3 Sn2 Pt2 125.78(3) .
C89 Sn3 C95 105.1(4) .
C89 Sn3 Ru3 119.5(3) .
C95 Sn3 Ru3 122.9(3) .
C89 Sn3 Ru1 115.6(3) .
C95 Sn3 Ru1 122.4(3) .
Ru3 Sn3 Ru1 68.69(3) .
C41 P1 C49 109.2(8) .
C41 P1 C45 109.3(8) .
C49 P1 C45 108.1(7) .
C41 P1 Pt1 106.6(5) .
C49 P1 Pt1 112.6(4) .
C45 P1 Pt1 111.1(5) .
C53 P2 C61 105.5(15) .
C53 P2 C57 115.4(14) .
C61 P2 C57 106.2(13) .
C53 P2 Pt2 107.8(7) .
C61 P2 Pt2 110.3(5) .
C57 P2 Pt2 111.3(6) .
O11 C11 Ru1 175.3(9) .
O12 C12 Ru1 176.4(9) .
O13 C13 Pt1 125.5(9) .
O13 C13 Ru1 145.3(10) .
Pt1 C13 Ru1 89.1(5) .
O21 C21 Ru2 177.6(10) .
O22 C22 Ru2 175.7(9) .
O23 C23 Pt2 125.1(8) .
O23 C23 Ru2 146.6(8) .
Pt2 C23 Ru2 88.2(4) .
O31 C31 Ru3 175.7(10) .
O32 C32 Ru3 177.0(9) .
O33 C33 Ru3 178.7(12) .
C44 C41 C42 110.6(16) .
C44 C41 C43 105.6(14) .
C42 C41 C43 107.2(13) .
C44 C41 P1 110.8(10) .
C42 C41 P1 117.0(12) .
C43 C41 P1 104.9(12) .
C48 C45 C47 110.8(13) .
C48 C45 C46 104.0(16) .
C47 C45 C46 108.5(12) .
C48 C45 P1 111.0(10) .
C47 C45 P1 114.4(13) .
C46 C45 P1 107.7(10) .
C51 C49 C52 111.7(12) .
C51 C49 C50 104.4(13) .
C52 C49 C50 105.4(12) .
C51 C49 P1 110.4(10) .
C52 C49 P1 116.3(10) .
C50 C49 P1 107.6(10) .
C55 C53 C54 113(2) .
C55 C53 C56 124(2) .
C54 C53 C56 96(2) .
C55 C53 P2 110(2) .
C54 C53 P2 106(2) .
C56 C53 P2 106.9(18) .
C59 C57 C58 107(2) .
C59 C57 C60 113(2) .
C58 C57 C60 118(2) .
C59 C57 P2 111.4(16) .
C58 C57 P2 113.3(17) .
C60 C57 P2 94.5(15) .
C62 C61 C64 108.8(18) .
C62 C61 C63 111(2) .
C64 C61 C63 119.8(19) .
C62 C61 P2 108.5(14) .
C64 C61 P2 107.0(17) .
C63 C61 P2 100.9(13) .
C70 C65 C66 119.6(13) .
C70 C65 Sn1 120.3(9) .
C66 C65 Sn1 119.6(10) .
C67 C66 C65 122.8(18) .
C66 C67 C68 118(2) .
C69 C68 C67 121(2) .
C68 C69 C70 119(2) .
C65 C70 C69 119.5(16) .
C72 C71 C76 116.6(11) .
C72 C71 Sn1 119.3(8) .
C76 C71 Sn1 123.9(9) .
C71 C72 C73 120.3(13) .
C74 C73 C72 122.0(15) .
C73 C74 C75 118.4(15) .
C74 C75 C76 120.1(16) .
C75 C76 C71 122.6(14) .
C78 C77 C82 114.1(12) .
C78 C77 Sn2 123.9(10) .
C82 C77 Sn2 122.0(9) .
C77 C78 C79 121.4(15) .
C80 C79 C78 122.6(16) .
C79 C80 C81 117.1(17) .
C80 C81 C82 121.3(16) .
C77 C82 C81 123.4(14) .
C84 C83 C88 115.6(12) .
C84 C83 Sn2 123.7(10) .
C88 C83 Sn2 120.7(9) .
C83 C84 C85 124.3(14) .
C86 C85 C84 120.5(16) .
C85 C86 C87 119.4(15) .
C86 C87 C88 118.6(16) .
C83 C88 C87 121.6(15) .
C90 C89 C94 113.9(13) .
C90 C89 Sn3 123.9(10) .
C94 C89 Sn3 122.2(10) .
C89 C90 C91 122.9(16) .
C92 C91 C90 123.2(19) .
C91 C92 C93 117(2) .
C92 C93 C94 121.5(18) .
C89 C94 C93 120.8(16) .
C100 C95 C96 109.6(14) .
C100 C95 Sn3 128.7(11) .
C96 C95 Sn3 121.2(10) .
C95 C96 C97 123.4(18) .
C98 C97 C96 117.1(18) .
C99 C98 C97 117.8(18) .
C98 C99 C100 122(2) .
C95 C100 C99 129.6(17) .
C3S C2S C1S 143(5) .
C2S C3S C3S 116(5) 3_765

loop_
_geom_bond_atom_site_label_1
_geom_bond_atom_site_label_2
_geom_bond_distance
_geom_bond_site_symmetry_2
Pt1 C13 1.956(12) .
Pt1 P1 2.312(3) .
Pt1 Sn1 2.7469(7) .
Pt1 Ru1 2.7504(9) .
Pt2 C23 1.963(10) .
Pt2 P2 2.311(3) .
Pt2 Ru2 2.7461(8) .
Pt2 Sn2 2.7941(8) .
Ru1 C12 1.923(12) .
Ru1 C11 1.935(10) .
Ru1 C13 1.964(11) .
Ru1 Sn3 2.6459(10) .
Ru1 Sn1 2.6950(10) .
Ru1 Ru3 2.9711(11) .
Ru1 Ru2 3.0054(10) .
Ru2 C21 1.905(11) .
Ru2 C22 1.920(11) .
Ru2 C23 1.984(10) .
Ru2 Sn1 2.6739(10) .
Ru2 Sn2 2.6769(10) .
Ru2 Ru3 2.9632(11) .
Ru3 C33 1.903(13) .
Ru3 C32 1.929(11) .
Ru3 C31 1.933(11) .
Ru3 Sn3 2.6199(10) .
Ru3 Sn2 2.6923(10) .
Sn1 C65 2.144(12) .
Sn1 C71 2.165(11) .
Sn2 C83 2.148(11) .
Sn2 C77 2.148(11) .
Sn3 C89 2.131(11) .
Sn3 C95 2.136(11) .
P1 C41 1.889(15) .
P1 C49 1.907(13) .
P1 C45 1.913(15) .
P2 C53 1.88(2) .
P2 C61 1.93(2) .
P2 C57 1.94(2) .
O11 C11 1.129(11) .
O12 C12 1.133(11) .
O13 C13 1.175(12) .
O21 C21 1.154(11) .
O22 C22 1.141(11) .
O23 C23 1.195(11) .
O31 C31 1.127(11) .
O32 C32 1.138(11) .
O33 C33 1.110(12) .
C41 C44 1.49(2) .
C41 C42 1.521(19) .
C41 C43 1.66(2) .
C45 C48 1.475(19) .
C45 C47 1.545(19) .
C45 C46 1.58(2) .
C49 C51 1.518(18) .
C49 C52 1.548(16) .
C49 C50 1.581(18) .
C53 C55 1.55(4) .
C53 C54 1.65(4) .
C53 C56 1.71(3) .
C57 C59 1.44(2) .
C57 C58 1.54(2) .
C57 C60 1.81(4) .
C61 C62 1.46(2) .
C61 C64 1.61(2) .
C61 C63 1.70(3) .
C65 C70 1.347(16) .
C65 C66 1.374(15) .
C66 C67 1.34(2) .
C67 C68 1.41(3) .
C68 C69 1.34(3) .
C69 C70 1.42(2) .
C71 C72 1.347(15) .
C71 C76 1.376(14) .
C72 C73 1.385(16) .
C73 C74 1.341(18) .
C74 C75 1.34(2) .
C75 C76 1.360(18) .
C77 C78 1.314(15) .
C77 C82 1.362(16) .
C78 C79 1.41(2) .
C79 C80 1.30(2) .
C80 C81 1.31(2) .
C81 C82 1.365(18) .
C83 C84 1.342(15) .
C83 C88 1.346(17) .
C84 C85 1.354(17) .
C85 C86 1.29(2) .
C86 C87 1.38(2) .
C87 C88 1.400(18) .
C89 C90 1.300(16) .
C89 C94 1.344(18) .
C90 C91 1.43(2) .
C91 C92 1.23(2) .
C92 C93 1.29(2) .
C93 C94 1.45(2) .
C95 C100 1.233(19) .
C95 C96 1.334(18) .
C96 C97 1.396(19) .
C97 C98 1.39(3) .
C98 C99 1.15(2) .
C99 C100 1.37(2) .
C1S C2S 1.47(5) .
C2S C3S 1.38(6) .
C3S C3S 1.55(7) 3_765
